data_2240195
loop_
_publ_author_name
'Tahir, Muhammad Nawaz'
'Ahmed, Muhammad Naeem'
'Butt, Arshad Farooq'
'Shad, Hazoor Ahmad'

_publ_section_title
;
 Crystal structure of 4-(3-carboxypropanamido)-2-hydroxybenzoic acid
 monohydrate
;
_journal_coeditor_code HB7310
_journal_issue 12
_journal_name_full 'Acta Crystallographica Section E'
_journal_page_first o1254
_journal_page_last o1255
_journal_paper_doi 10.1107/S1600536814024581
_journal_volume 70
_journal_year 2014
_chemical_formula_iupac 'C11 H11 N O6, H2 O'
_chemical_formula_moiety 'C11 H11 N O6, H2 O'
_chemical_formula_sum 'C11 H13 N O7'
_chemical_formula_weight 271.22
_chemical_name_systematic
;
4-(3-Carboxypropanamido)--2-hydroxybenzoic acid monohydrate
;
_space_group_crystal_system monoclinic
_space_group_IT_number 15
_space_group_name_Hall '-C 2yc'
_space_group_name_H-M_alt 'C 1 2/c 1'
_symmetry_space_group_name_Hall '-C 2yc'
_symmetry_space_group_name_H-M 'C 1 2/c 1'
_atom_sites_solution_hydrogens geom
_atom_sites_solution_primary direct
_atom_sites_solution_secondary difmap
_audit_creation_method SHELXL-97
_cell_angle_alpha 90
_cell_angle_beta 117.446(3)
_cell_angle_gamma 90
_cell_formula_units_Z 8
_cell_length_a 25.2516(19)
_cell_length_b 8.4656(5)
_cell_length_c 12.4732(10)
_cell_measurement_reflns_used 1738
_cell_measurement_temperature 296(2)
_cell_measurement_theta_max 27.00
_cell_measurement_theta_min 2.572
_cell_volume 2366.3(3)
_computing_cell_refinement
;
SAINT (Bruker, 2007)
;
_computing_data_collection
;
APEX2 (Bruker, 2007)
;
_computing_data_reduction
;
SAINT (Bruker, 2007)
;
_computing_molecular_graphics
;
ORTEP-3 for Windows (Farrugia, 2012) and PLATON (Spek, 2009)
;
_computing_publication_material
;
WinGX (Farrugia, 2012) and PLATON (Spek, 2009)
;
_computing_structure_refinement
;
SHELXL97 (Sheldrick, 2008)
;
_computing_structure_solution
;
SHELXS97 (Sheldrick, 2008)
;
_diffrn_ambient_temperature 296(2)
_diffrn_detector_area_resol_mean 7.80
_diffrn_measured_fraction_theta_full 0.993
_diffrn_measured_fraction_theta_max 0.993
_diffrn_measurement_device_type 'Bruker Kappa APEXII CCD'
_diffrn_measurement_method \w
_diffrn_radiation_monochromator graphite
_diffrn_radiation_source 'fine-focus sealed tube'
_diffrn_radiation_type MoK\a
_diffrn_radiation_wavelength 0.71073
_diffrn_reflns_av_R_equivalents 0.0383
_diffrn_reflns_limit_h_max 32
_diffrn_reflns_limit_h_min -32
_diffrn_reflns_limit_k_max 10
_diffrn_reflns_limit_k_min -10
_diffrn_reflns_limit_l_max 15
_diffrn_reflns_limit_l_min -15
_diffrn_reflns_number 9402
_diffrn_reflns_theta_full 27.00
_diffrn_reflns_theta_max 27.00
_diffrn_reflns_theta_min 2.572
_diffrn_standards_number 0
_exptl_absorpt_coefficient_mu 0.129
_exptl_absorpt_correction_T_max 0.983
_exptl_absorpt_correction_T_min 0.964
_exptl_absorpt_correction_type multi-scan
_exptl_absorpt_process_details
;
(SADABS; Bruker, 2005)
;
_exptl_crystal_colour colourless
_exptl_crystal_density_diffrn 1.523
_exptl_crystal_density_method 'not measured'
_exptl_crystal_description plate
_exptl_crystal_F_000 1136
_exptl_crystal_size_max 0.28
_exptl_crystal_size_mid 0.24
_exptl_crystal_size_min 0.16
_refine_diff_density_max 0.246
_refine_diff_density_min -0.219
_refine_ls_goodness_of_fit_ref 1.022
_refine_ls_hydrogen_treatment mixed
_refine_ls_matrix_type full
_refine_ls_number_parameters 181
_refine_ls_number_reflns 2556
_refine_ls_number_restraints 0
_refine_ls_restrained_S_all 1.022
_refine_ls_R_factor_all 0.0762
_refine_ls_R_factor_gt 0.0466
_refine_ls_shift/su_max 0.000
_refine_ls_shift/su_mean 0.000
_refine_ls_structure_factor_coef Fsqd
_refine_ls_weighting_details 'calc w=1/[\s^2^(Fo^2^)+(0.0545P)^2^+0.9039P] where P=(Fo^2^+2Fc^2^)/3'
_refine_ls_weighting_scheme calc
_refine_ls_wR_factor_gt 0.1065
_refine_ls_wR_factor_ref 0.1218
_reflns_number_gt 1738
_reflns_number_total 2556
_reflns_threshold_expression I>2\s(I)
_cod_data_source_file hb7310sup1.cif
_cod_data_source_block I
_cod_database_code 2240195
_cod_database_fobs_code 2240195
_shelx_space_group_comment
;
The symmetry employed for this shelxl refinement is uniquely defined
by the following loop, which should always be used as a source of
symmetry information in preference to the above space-group names.
They are only intended as comments.
;
_shelxl_version_number 2014/6

loop_
_space_group_symop_operation_xyz
'x, y, z'
'-x, y, -z+1/2'
'x+1/2, y+1/2, z'
'-x+1/2, y+1/2, -z+1/2'
'-x, -y, -z'
'x, -y, z-1/2'
'-x+1/2, -y+1/2, -z'
'x+1/2, -y+1/2, z-1/2'

loop_
_atom_site_type_symbol
_atom_site_label
_atom_site_fract_x
_atom_site_fract_y
_atom_site_fract_z
_atom_site_U_iso_or_equiv
_atom_site_adp_type
_atom_site_calc_flag
_atom_site_occupancy
O O1 0.45356(6) -0.2827(2) 0.78347(15) 0.0561(5) Uani d 1
H H1 0.4765 -0.3404 0.8379 0.084 Uiso calc 1
O O2 0.39232(6) -0.35291(17) 0.85809(13) 0.0452(4) Uani d 1
O O3 0.28556(6) -0.22986(16) 0.76254(12) 0.0378(4) Uani d 1
H H3 0.3133 -0.2845 0.8098 0.057 Uiso calc 1
O O4 0.14489(7) 0.0630(2) 0.42736(15) 0.0607(5) Uani d 1
O O5 -0.01362(6) 0.3599(2) 0.08989(17) 0.0658(6) Uani d 1
H H5 -0.0287 0.4249 0.0352 0.099 Uiso calc 1
O O6 0.06897(6) 0.43838(18) 0.08601(14) 0.0494(4) Uani d 1
N N1 0.22758(6) 0.07905(19) 0.40306(14) 0.0340(4) Uani d 1
H H1A 0.2411 0.1192 0.3571 0.041 Uiso calc 1
C C1 0.40152(9) -0.2813(2) 0.78284(18) 0.0347(5) Uani d 1
C C2 0.35583(8) -0.1892(2) 0.68505(17) 0.0301(4) Uani d 1
C C3 0.29976(8) -0.1667(2) 0.67907(16) 0.0281(4) Uani d 1
C C4 0.25635(8) -0.0780(2) 0.58744(16) 0.0292(4) Uani d 1
H H4 0.2194 -0.0624 0.5852 0.035 Uiso calc 1
C C5 0.26845(8) -0.0126(2) 0.49906(17) 0.0288(4) Uani d 1
C C6 0.32402(9) -0.0373(2) 0.50317(19) 0.0378(5) Uani d 1
H H6 0.3320 0.0051 0.4433 0.045 Uiso calc 1
C C7 0.36652(9) -0.1230(2) 0.59436(19) 0.0383(5) Uani d 1
H H7 0.4035 -0.1379 0.5964 0.046 Uiso calc 1
C C8 0.17030(9) 0.1135(2) 0.37201(19) 0.0364(5) Uani d 1
C C9 0.13998(9) 0.2187(2) 0.26307(18) 0.0381(5) Uani d 1
H H9A 0.1433 0.1717 0.1955 0.046 Uiso calc 1
H H9B 0.1600 0.3203 0.2800 0.046 Uiso calc 1
C C10 0.07507(9) 0.2429(2) 0.22904(19) 0.0412(5) Uani d 1
H H10A 0.0548 0.1417 0.2065 0.049 Uiso calc 1
H H10B 0.0720 0.2808 0.2993 0.049 Uiso calc 1
C C11 0.04396(9) 0.3559(2) 0.12818(18) 0.0367(5) Uani d 1
O O7 0.54172(8) -0.4497(2) 0.94112(17) 0.0565(5) Uani d 1
H H7A 0.5638(13) -0.464(3) 0.914(3) 0.085 Uiso d 1
H H7B 0.5480(14) -0.501(4) 0.991(3) 0.085 Uiso d 1

loop_
_atom_site_aniso_label
_atom_site_aniso_U_11
_atom_site_aniso_U_22
_atom_site_aniso_U_33
_atom_site_aniso_U_12
_atom_site_aniso_U_13
_atom_site_aniso_U_23
O1 0.0331(8) 0.0803(12) 0.0558(11) 0.0224(8) 0.0212(8) 0.0336(9)
O2 0.0410(9) 0.0564(9) 0.0380(9) 0.0118(7) 0.0181(7) 0.0180(7)
O3 0.0376(8) 0.0478(8) 0.0336(8) 0.0106(7) 0.0213(7) 0.0120(6)
O4 0.0362(9) 0.0880(12) 0.0641(11) 0.0175(8) 0.0284(8) 0.0389(10)
O5 0.0295(9) 0.0899(14) 0.0719(13) 0.0136(8) 0.0181(9) 0.0463(10)
O6 0.0346(8) 0.0602(10) 0.0530(10) 0.0090(7) 0.0199(8) 0.0229(8)
N1 0.0254(9) 0.0424(9) 0.0339(10) 0.0059(7) 0.0133(8) 0.0122(8)
C1 0.0309(11) 0.0383(11) 0.0343(11) 0.0058(9) 0.0147(9) 0.0034(9)
C2 0.0281(10) 0.0325(10) 0.0283(10) 0.0038(8) 0.0118(8) 0.0032(8)
C3 0.0316(10) 0.0289(9) 0.0257(10) -0.0002(8) 0.0148(8) -0.0014(8)
C4 0.0235(10) 0.0335(10) 0.0313(11) 0.0024(8) 0.0133(9) -0.0013(8)
C5 0.0255(10) 0.0290(10) 0.0294(10) 0.0022(8) 0.0105(8) 0.0018(8)
C6 0.0328(11) 0.0473(12) 0.0385(12) 0.0067(9) 0.0207(10) 0.0135(10)
C7 0.0295(11) 0.0479(12) 0.0421(12) 0.0088(9) 0.0203(10) 0.0128(10)
C8 0.0335(11) 0.0388(11) 0.0385(12) 0.0020(9) 0.0180(10) 0.0058(9)
C9 0.0335(11) 0.0411(11) 0.0379(12) 0.0055(9) 0.0149(10) 0.0085(9)
C10 0.0325(11) 0.0482(13) 0.0416(12) 0.0067(10) 0.0159(10) 0.0106(10)
C11 0.0295(11) 0.0424(12) 0.0371(12) 0.0045(9) 0.0143(10) 0.0039(9)
O7 0.0420(10) 0.0775(13) 0.0557(11) 0.0260(9) 0.0273(9) 0.0329(9)

loop_
_atom_type_symbol
_atom_type_description
_atom_type_scat_dispersion_real
_atom_type_scat_dispersion_imag
_atom_type_scat_source
C C 0.0033 0.0016 'International Tables Vol C Tables 4.2.6.8 and 6.1.1.4'
H H 0.0000 0.0000 'International Tables Vol C Tables 4.2.6.8 and 6.1.1.4'
N N 0.0061 0.0033 'International Tables Vol C Tables 4.2.6.8 and 6.1.1.4'
O O 0.0106 0.0060 'International Tables Vol C Tables 4.2.6.8 and 6.1.1.4'

loop_
_geom_angle_atom_site_label_1
_geom_angle_atom_site_label_2
_geom_angle_atom_site_label_3
_geom_angle
C1 O1 H1 109.5
C3 O3 H3 109.5
C11 O5 H5 109.5
C8 N1 C5 129.57(16)
C8 N1 H1A 115.2
C5 N1 H1A 115.2
O2 C1 O1 122.28(18)
O2 C1 C2 123.24(18)
O1 C1 C2 114.48(17)
C7 C2 C3 118.18(17)
C7 C2 C1 121.20(17)
C3 C2 C1 120.62(17)
O3 C3 C4 117.26(16)
O3 C3 C2 121.68(16)
C4 C3 C2 121.05(16)
C3 C4 C5 119.45(17)
C3 C4 H4 120.3
C5 C4 H4 120.3
C4 C5 C6 119.77(17)
C4 C5 N1 123.71(16)
C6 C5 N1 116.52(17)
C7 C6 C5 120.22(18)
C7 C6 H6 119.9
C5 C6 H6 119.9
C6 C7 C2 121.31(18)
C6 C7 H7 119.3
C2 C7 H7 119.3
O4 C8 N1 122.57(19)
O4 C8 C9 122.59(18)
N1 C8 C9 114.84(17)
C8 C9 C10 111.69(17)
C8 C9 H9A 109.3
C10 C9 H9A 109.3
C8 C9 H9B 109.3
C10 C9 H9B 109.3
H9A C9 H9B 107.9
C11 C10 C9 114.12(17)
C11 C10 H10A 108.7
C9 C10 H10A 108.7
C11 C10 H10B 108.7
C9 C10 H10B 108.7
H10A C10 H10B 107.6
O6 C11 O5 122.79(19)
O6 C11 C10 124.11(18)
O5 C11 C10 113.09(18)
H7A O7 H7B 111(3)

loop_
_geom_bond_atom_site_label_1
_geom_bond_atom_site_label_2
_geom_bond_distance
O1 C1 1.310(2)
O1 H1 0.8200
O2 C1 1.226(2)
O3 C3 1.357(2)
O3 H3 0.8200
O4 C8 1.217(2)
O5 C11 1.305(2)
O5 H5 0.8200
O6 C11 1.212(2)
N1 C8 1.346(2)
N1 C5 1.400(2)
N1 H1A 0.8600
C1 C2 1.459(3)
C2 C7 1.396(3)
C2 C3 1.396(3)
C3 C4 1.385(3)
C4 C5 1.388(3)
C4 H4 0.9300
C5 C6 1.396(3)
C6 C7 1.359(3)
C6 H6 0.9300
C7 H7 0.9300
C8 C9 1.505(3)
C9 C10 1.506(3)
C9 H9A 0.9700
C9 H9B 0.9700
C10 C11 1.485(3)
C10 H10A 0.9700
C10 H10B 0.9700
O7 H7A 0.78(3)
O7 H7B 0.72(3)

loop_
_geom_hbond_atom_site_label_D
_geom_hbond_atom_site_label_H
_geom_hbond_atom_site_label_A
_geom_hbond_site_symmetry_A
_geom_hbond_distance_DH
_geom_hbond_distance_HA
_geom_hbond_distance_DA
_geom_hbond_angle_DHA
O1 H1 O7 . 0.82 1.81 2.605(2) 163
O3 H3 O2 . 0.82 1.89 2.6099(19) 146
O5 H5 O6 5_565 0.82 1.80 2.618(2) 174
N1 H1A O3 6 0.86 2.18 3.035(2) 173
C10 H10B O5 2 0.97 2.53 3.424(3) 153
O7 H7A O4 8_546 0.78(3) 2.15(3) 2.854(2) 151(3)
O7 H7B O2 5_647 0.72(3) 2.17(3) 2.827(2) 152(3)

loop_
_geom_torsion_atom_site_label_1
_geom_torsion_atom_site_label_2
_geom_torsion_atom_site_label_3
_geom_torsion_atom_site_label_4
_geom_torsion
O2 C1 C2 C7 -173.4(2)
O1 C1 C2 C7 6.1(3)
O2 C1 C2 C3 5.8(3)
O1 C1 C2 C3 -174.74(18)
C7 C2 C3 O3 178.72(17)
C1 C2 C3 O3 -0.5(3)
C7 C2 C3 C4 -1.6(3)
C1 C2 C3 C4 179.23(17)
O3 C3 C4 C5 -179.20(16)
C2 C3 C4 C5 1.1(3)
C3 C4 C5 C6 0.2(3)
C3 C4 C5 N1 -179.88(17)
C8 N1 C5 C4 -4.6(3)
C8 N1 C5 C6 175.30(19)
C4 C5 C6 C7 -1.0(3)
N1 C5 C6 C7 179.09(18)
C5 C6 C7 C2 0.5(3)
C3 C2 C7 C6 0.8(3)
C1 C2 C7 C6 180.0(2)
C5 N1 C8 O4 -1.2(4)
C5 N1 C8 C9 179.15(18)
O4 C8 C9 C10 -3.5(3)
N1 C8 C9 C10 176.14(17)
C8 C9 C10 C11 175.35(17)
C9 C10 C11 O6 -9.3(3)
C9 C10 C11 O5 171.72(19)
